data_2221308
loop_
_publ_author_name
'Li, Cong-Ming'
'Ban, Hong-Yan'

_publ_section_title
;
 (<i>E</i>)-<i>N</i>'-[1-(2-Hydroxyphenyl)ethylidene]-3-methoxybenzohydrazide
;
_journal_coeditor_code BX2198
_journal_issue 4
_journal_name_full 'Acta Crystallographica Section E'
_journal_page_first o876
_journal_paper_doi 10.1107/S1600536809010228
_journal_volume 65
_journal_year 2009
_chemical_formula_iupac 'C16 H16 N2 O3'
_chemical_formula_moiety 'C16 H16 N2 O3'
_chemical_formula_sum 'C16 H16 N2 O3'
_chemical_formula_weight 284.31
_chemical_name_systematic
;
(<i>E</i>)-<i>N</i>'-[1-(2-Hydroxyphenyl)ethylidene]-3-methoxybenzohydrazide
;
_space_group_IT_number 61
_symmetry_cell_setting orthorhombic
_symmetry_space_group_name_Hall '-P 2ac 2ab'
_symmetry_space_group_name_H-M 'P b c a'
_atom_sites_solution_hydrogens geom
_atom_sites_solution_primary direct
_atom_sites_solution_secondary difmap
_audit_creation_method SHELXL-97
_cell_angle_alpha 90.00
_cell_angle_beta 90.00
_cell_angle_gamma 90.00
_cell_formula_units_Z 8
_cell_length_a 12.932(2)
_cell_length_b 8.756(2)
_cell_length_c 25.784(3)
_cell_measurement_reflns_used 2030
_cell_measurement_temperature 298(2)
_cell_measurement_theta_max 24.6
_cell_measurement_theta_min 2.3
_cell_volume 2919.6(9)
_computing_cell_refinement 'SAINT (Bruker, 1998)'
_computing_data_collection 'SMART (Bruker, 1998)'
_computing_data_reduction 'SAINT (Bruker, 1998)'
_computing_molecular_graphics 'SHELXTL (Sheldrick, 2008)'
_computing_publication_material 'SHELXTL (Sheldrick, 2008)'
_computing_structure_refinement 'SHELXL97 (Sheldrick, 2008)'
_computing_structure_solution 'SHELXS97 (Sheldrick, 2008)'
_diffrn_ambient_temperature 298(2)
_diffrn_measured_fraction_theta_full 0.999
_diffrn_measured_fraction_theta_max 0.999
_diffrn_measurement_device_type 'Bruker SMART CCD area-detector'
_diffrn_measurement_method \w
_diffrn_radiation_monochromator graphite
_diffrn_radiation_source 'fine-focus sealed tube'
_diffrn_radiation_type MoK\a
_diffrn_radiation_wavelength 0.71073
_diffrn_reflns_av_R_equivalents 0.0604
_diffrn_reflns_av_sigmaI/netI 0.0423
_diffrn_reflns_limit_h_max 16
_diffrn_reflns_limit_h_min -16
_diffrn_reflns_limit_k_max 11
_diffrn_reflns_limit_k_min -11
_diffrn_reflns_limit_l_max 32
_diffrn_reflns_limit_l_min -32
_diffrn_reflns_number 22735
_diffrn_reflns_theta_full 27.00
_diffrn_reflns_theta_max 27.00
_diffrn_reflns_theta_min 1.58
_diffrn_standards_number 0
_exptl_absorpt_coefficient_mu 0.091
_exptl_absorpt_correction_T_max 0.9821
_exptl_absorpt_correction_T_min 0.9759
_exptl_absorpt_correction_type multi-scan
_exptl_absorpt_process_details '(SADABS; Sheldrick, 1996)'
_exptl_crystal_colour colourless
_exptl_crystal_density_diffrn 1.294
_exptl_crystal_density_method 'not measured'
_exptl_crystal_description block
_exptl_crystal_F_000 1200
_exptl_crystal_size_max 0.27
_exptl_crystal_size_mid 0.23
_exptl_crystal_size_min 0.20
_refine_diff_density_max 0.166
_refine_diff_density_min -0.132
_refine_ls_extinction_method none
_refine_ls_goodness_of_fit_ref 1.009
_refine_ls_hydrogen_treatment mixed
_refine_ls_matrix_type full
_refine_ls_number_parameters 196
_refine_ls_number_reflns 3180
_refine_ls_number_restraints 1
_refine_ls_restrained_S_all 1.008
_refine_ls_R_factor_all 0.0979
_refine_ls_R_factor_gt 0.0572
_refine_ls_shift/su_max 0.000
_refine_ls_shift/su_mean 0.000
_refine_ls_structure_factor_coef Fsqd
_refine_ls_weighting_details 'calc w=1/[\s^2^(Fo^2^)+(0.0537P)^2^+0.9645P] where P=(Fo^2^+2Fc^2^)/3'
_refine_ls_weighting_scheme calc
_refine_ls_wR_factor_gt 0.1261
_refine_ls_wR_factor_ref 0.1447
_reflns_number_gt 2023
_reflns_number_total 3180
_reflns_threshold_expression I>2\s(I)
_cod_data_source_file bx2198.cif
_cod_data_source_block I
_cod_original_cell_volume 2919.7(9)
_cod_database_code 2221308
_cod_database_fobs_code 2221308

loop_
_symmetry_equiv_pos_as_xyz
'x, y, z'
'-x+1/2, -y, z+1/2'
'-x, y+1/2, -z+1/2'
'x+1/2, -y+1/2, -z'
'-x, -y, -z'
'x-1/2, y, -z-1/2'
'x, -y-1/2, z-1/2'
'-x-1/2, y-1/2, z'

loop_
_atom_site_type_symbol
_atom_site_label
_atom_site_fract_x
_atom_site_fract_y
_atom_site_fract_z
_atom_site_U_iso_or_equiv
_atom_site_adp_type
_atom_site_calc_flag
_atom_site_refinement_flags
_atom_site_occupancy
_atom_site_disorder_assembly
_atom_site_disorder_group
O O1 0.36951(13) -0.23812(18) 0.55231(7) 0.0649(5) Uani d . 1 . .
H H1 0.3402 -0.1716 0.5692 0.097 Uiso calc R 1 . .
O O2 0.16810(12) -0.08166(16) 0.63341(7) 0.0637(5) Uani d . 1 . .
O O3 -0.13883(13) 0.2606(3) 0.68697(8) 0.0904(7) Uani d . 1 . .
N N1 0.35910(13) -0.00001(18) 0.60790(6) 0.0449(4) Uani d . 1 . .
N N2 0.29750(13) 0.09206(19) 0.63821(7) 0.0455(4) Uani d D 1 . .
C C1 0.51395(16) -0.0694(2) 0.56716(8) 0.0464(5) Uani d . 1 . .
C C2 0.46801(19) -0.1972(2) 0.54406(8) 0.0531(6) Uani d . 1 . .
C C3 0.5262(2) -0.2881(3) 0.51064(10) 0.0698(7) Uani d . 1 . .
H H3 0.4956 -0.3729 0.4953 0.084 Uiso calc R 1 . .
C C4 0.6267(3) -0.2557(3) 0.49994(11) 0.0783(9) Uani d . 1 . .
H H4 0.6643 -0.3189 0.4779 0.094 Uiso calc R 1 . .
C C5 0.6727(2) -0.1300(3) 0.52166(10) 0.0726(8) Uani d . 1 . .
H H5 0.7413 -0.1067 0.5141 0.087 Uiso calc R 1 . .
C C6 0.61702(17) -0.0388(3) 0.55467(9) 0.0605(6) Uani d . 1 . .
H H6 0.6489 0.0462 0.5692 0.073 Uiso calc R 1 . .
C C7 0.45502(16) 0.0315(2) 0.60247(8) 0.0460(5) Uani d . 1 . .
C C8 0.50836(18) 0.1605(3) 0.62968(11) 0.0736(8) Uani d . 1 . .
H H8A 0.5115 0.2475 0.6071 0.110 Uiso calc R 1 . .
H H8B 0.5772 0.1299 0.6389 0.110 Uiso calc R 1 . .
H H8C 0.4706 0.1867 0.6605 0.110 Uiso calc R 1 . .
C C9 0.20029(16) 0.0434(2) 0.64786(8) 0.0453(5) Uani d . 1 . .
C C10 0.13506(15) 0.1510(2) 0.67804(7) 0.0416(5) Uani d . 1 . .
C C11 0.02940(15) 0.1511(2) 0.66810(8) 0.0472(5) Uani d . 1 . .
H H11 0.0020 0.0846 0.6436 0.057 Uiso calc R 1 . .
C C12 -0.03443(18) 0.2490(3) 0.69451(9) 0.0587(6) Uani d . 1 . .
C C13 0.0058(2) 0.3454(3) 0.73150(10) 0.0744(8) Uani d . 1 . .
H H13 -0.0375 0.4117 0.7494 0.089 Uiso calc R 1 . .
C C14 0.1094(2) 0.3437(3) 0.74187(10) 0.0741(8) Uani d . 1 . .
H H14 0.1361 0.4087 0.7671 0.089 Uiso calc R 1 . .
C C15 0.17528(17) 0.2464(3) 0.71537(9) 0.0551(6) Uani d . 1 . .
H H15 0.2457 0.2454 0.7227 0.066 Uiso calc R 1 . .
C C16 -0.1850(2) 0.1657(4) 0.64939(12) 0.0932(10) Uani d . 1 . .
H H16A -0.1543 0.1853 0.6162 0.140 Uiso calc R 1 . .
H H16B -0.2578 0.1865 0.6478 0.140 Uiso calc R 1 . .
H H16C -0.1743 0.0607 0.6586 0.140 Uiso calc R 1 . .
H H2 0.3118(19) 0.1919(13) 0.6414(10) 0.080 Uiso d D 1 . .

loop_
_atom_site_aniso_label
_atom_site_aniso_U_11
_atom_site_aniso_U_22
_atom_site_aniso_U_33
_atom_site_aniso_U_12
_atom_site_aniso_U_13
_atom_site_aniso_U_23
O1 0.0719(12) 0.0497(10) 0.0731(12) -0.0087(9) -0.0043(9) -0.0107(8)
O2 0.0519(9) 0.0352(8) 0.1039(13) -0.0034(7) -0.0095(9) -0.0069(8)
O3 0.0454(10) 0.1393(19) 0.0865(14) 0.0128(11) 0.0099(10) -0.0058(13)
N1 0.0432(10) 0.0389(9) 0.0524(10) 0.0035(8) -0.0032(8) -0.0017(8)
N2 0.0426(10) 0.0339(9) 0.0602(11) 0.0017(8) 0.0002(8) -0.0049(9)
C1 0.0512(13) 0.0411(12) 0.0468(12) 0.0051(10) -0.0031(10) 0.0027(9)
C2 0.0687(16) 0.0415(13) 0.0490(13) 0.0059(11) -0.0025(11) 0.0042(10)
C3 0.104(2) 0.0451(15) 0.0607(16) 0.0093(14) 0.0061(15) -0.0058(12)
C4 0.101(2) 0.0675(18) 0.0664(17) 0.0287(17) 0.0235(16) 0.0042(14)
C5 0.0695(17) 0.0764(19) 0.0720(17) 0.0163(15) 0.0202(14) 0.0064(15)
C6 0.0561(15) 0.0587(15) 0.0666(15) 0.0054(12) 0.0031(12) 0.0024(12)
C7 0.0440(12) 0.0407(11) 0.0534(13) 0.0070(9) -0.0078(10) -0.0012(10)
C8 0.0466(14) 0.0697(17) 0.105(2) 0.0040(12) -0.0096(14) -0.0346(16)
C9 0.0429(12) 0.0363(11) 0.0567(13) 0.0008(9) -0.0096(10) 0.0052(10)
C10 0.0436(11) 0.0387(11) 0.0427(11) -0.0043(9) -0.0015(9) 0.0073(9)
C11 0.0445(12) 0.0505(13) 0.0466(12) -0.0060(10) 0.0016(10) 0.0068(10)
C12 0.0467(14) 0.0763(17) 0.0531(14) 0.0014(12) 0.0097(11) 0.0084(13)
C13 0.0687(18) 0.094(2) 0.0608(16) 0.0095(15) 0.0184(14) -0.0177(15)
C14 0.0771(19) 0.092(2) 0.0529(15) -0.0094(16) 0.0051(13) -0.0249(14)
C15 0.0464(12) 0.0690(15) 0.0498(13) -0.0057(11) -0.0005(10) -0.0029(12)
C16 0.0430(15) 0.140(3) 0.097(2) -0.0071(16) -0.0068(15) 0.012(2)

loop_
_atom_type_symbol
_atom_type_description
_atom_type_scat_dispersion_real
_atom_type_scat_dispersion_imag
_atom_type_scat_source
C C 0.0033 0.0016 'International Tables Vol C Tables 4.2.6.8 and 6.1.1.4'
H H 0.0000 0.0000 'International Tables Vol C Tables 4.2.6.8 and 6.1.1.4'
N N 0.0061 0.0033 'International Tables Vol C Tables 4.2.6.8 and 6.1.1.4'
O O 0.0106 0.0060 'International Tables Vol C Tables 4.2.6.8 and 6.1.1.4'

loop_
_geom_angle_atom_site_label_1
_geom_angle_atom_site_label_2
_geom_angle_atom_site_label_3
_geom_angle_site_symmetry_1
_geom_angle_site_symmetry_3
_geom_angle
_geom_angle_publ_flag
C2 O1 H1 . . 109.5 ?
C12 O3 C16 . . 118.2(2) ?
C7 N1 N2 . . 119.81(17) ?
C9 N2 N1 . . 117.28(17) ?
C9 N2 H2 . . 118.8(16) ?
N1 N2 H2 . . 120.2(17) ?
C6 C1 C2 . . 117.4(2) ?
C6 C1 C7 . . 121.3(2) ?
C2 C1 C7 . . 121.4(2) ?
O1 C2 C3 . . 117.3(2) ?
O1 C2 C1 . . 123.3(2) ?
C3 C2 C1 . . 119.3(2) ?
C4 C3 C2 . . 121.6(3) ?
C4 C3 H3 . . 119.2 ?
C2 C3 H3 . . 119.2 ?
C3 C4 C5 . . 120.0(3) ?
C3 C4 H4 . . 120.0 ?
C5 C4 H4 . . 120.0 ?
C4 C5 C6 . . 119.5(3) ?
C4 C5 H5 . . 120.2 ?
C6 C5 H5 . . 120.2 ?
C5 C6 C1 . . 122.2(2) ?
C5 C6 H6 . . 118.9 ?
C1 C6 H6 . . 118.9 ?
N1 C7 C1 . . 115.99(19) ?
N1 C7 C8 . . 123.94(19) ?
C1 C7 C8 . . 120.07(19) ?
C7 C8 H8A . . 109.5 ?
C7 C8 H8B . . 109.5 ?
H8A C8 H8B . . 109.5 ?
C7 C8 H8C . . 109.5 ?
H8A C8 H8C . . 109.5 ?
H8B C8 H8C . . 109.5 ?
O2 C9 N2 . . 122.7(2) ?
O2 C9 C10 . . 122.1(2) ?
N2 C9 C10 . . 115.14(18) ?
C15 C10 C11 . . 120.0(2) ?
C15 C10 C9 . . 122.46(19) ?
C11 C10 C9 . . 117.50(18) ?
C12 C11 C10 . . 120.0(2) ?
C12 C11 H11 . . 120.0 ?
C10 C11 H11 . . 120.0 ?
O3 C12 C11 . . 124.7(2) ?
O3 C12 C13 . . 115.2(2) ?
C11 C12 C13 . . 120.0(2) ?
C14 C13 C12 . . 120.0(2) ?
C14 C13 H13 . . 120.0 ?
C12 C13 H13 . . 120.0 ?
C13 C14 C15 . . 120.9(2) ?
C13 C14 H14 . . 119.6 ?
C15 C14 H14 . . 119.6 ?
C10 C15 C14 . . 119.1(2) ?
C10 C15 H15 . . 120.5 ?
C14 C15 H15 . . 120.5 ?
O3 C16 H16A . . 109.5 ?
O3 C16 H16B . . 109.5 ?
H16A C16 H16B . . 109.5 ?
O3 C16 H16C . . 109.5 ?
H16A C16 H16C . . 109.5 ?
H16B C16 H16C . . 109.5 ?

loop_
_geom_bond_atom_site_label_1
_geom_bond_atom_site_label_2
_geom_bond_site_symmetry_2
_geom_bond_distance
_geom_bond_publ_flag
O1 C2 . 1.340(3) ?
O1 H1 . 0.8200 ?
O2 C9 . 1.229(2) ?
O3 C12 . 1.368(3) ?
O3 C16 . 1.409(4) ?
N1 C7 . 1.278(2) ?
N1 N2 . 1.377(2) ?
N2 C9 . 1.351(3) ?
N2 H2 . 0.897(10) ?
C1 C6 . 1.397(3) ?
C1 C2 . 1.401(3) ?
C1 C7 . 1.480(3) ?
C2 C3 . 1.394(3) ?
C3 C4 . 1.358(4) ?
C3 H3 . 0.9300 ?
C4 C5 . 1.371(4) ?
C4 H4 . 0.9300 ?
C5 C6 . 1.372(3) ?
C5 H5 . 0.9300 ?
C6 H6 . 0.9300 ?
C7 C8 . 1.498(3) ?
C8 H8A . 0.9600 ?
C8 H8B . 0.9600 ?
C8 H8C . 0.9600 ?
C9 C10 . 1.485(3) ?
C10 C15 . 1.376(3) ?
C10 C11 . 1.390(3) ?
C11 C12 . 1.371(3) ?
C11 H11 . 0.9300 ?
C12 C13 . 1.376(3) ?
C13 C14 . 1.367(4) ?
C13 H13 . 0.9300 ?
C14 C15 . 1.385(3) ?
C14 H14 . 0.9300 ?
C15 H15 . 0.9300 ?
C16 H16A . 0.9600 ?
C16 H16B . 0.9600 ?
C16 H16C . 0.9600 ?

loop_
_geom_hbond_atom_site_label_D
_geom_hbond_atom_site_label_H
_geom_hbond_atom_site_label_A
_geom_hbond_site_symmetry_A
_geom_hbond_distance_DH
_geom_hbond_distance_HA
_geom_hbond_distance_DA
_geom_hbond_angle_DHA
N2 H2 O2 8_665 0.897(10) 2.010(11) 2.894(2) 168(2)
O1 H1 N1 . 0.82 1.82 2.534(2) 144.7

loop_
_cod_related_entry_id
_cod_related_entry_database
_cod_related_entry_code
1 ChemSpider 12926780
